data_2210236
loop_
_publ_author_name
'Luca Russo'
'Kalle N\"attinen'
'Viatcheslav Vertlib'
'Jo\~ao Rodrigues'
'Kari Rissanen'

_publ_section_title
;<i>cis</i>-Diazido[bis(diphenylphosphino)methane-\k^2^<i>P</i>,<i>P</i>']ruthenium(II)
 dichloromethane 0.42-solvate
;
_journal_coeditor_code GK2019
_journal_issue 9
_journal_name_full 'Acta Crystallographica Section E'
_journal_page_first m2052
_journal_page_last m2053
_journal_paper_doi 10.1107/S160053680602900X
_journal_volume 62
_journal_year 2006
_chemical_formula_iupac '[Ru (N3)2 (C25 H22 P2)2], 0.42C H2 Cl2'
_chemical_formula_moiety 'C50 H44 N6 P4 Ru, 0.42C H2 Cl2'
_chemical_formula_sum 'C50.42 H44.83 Cl0.83 N6 P4 Ru'
_chemical_formula_weight 989.17
_chemical_name_systematic
;
<i>cis</i>-Diazido[bis(diphenylphosphino)methane-\k~2~P,P']ruthenium(II)
dichloromethane 0.42-solvate
;
_space_group_IT_number 15
_symmetry_cell_setting monoclinic
_symmetry_space_group_name_Hall '-C 2yc'
_symmetry_space_group_name_H-M 'C 1 2/c 1'
_atom_sites_solution_hydrogens geom
_atom_sites_solution_primary direct
_atom_sites_solution_secondary difmap
_audit_creation_method SHELXL-97
_cell_angle_alpha 90.00
_cell_angle_beta 97.235(2)
_cell_angle_gamma 90.00
_cell_formula_units_Z 8
_cell_length_a 36.8818(7)
_cell_length_b 11.2016(2)
_cell_length_c 22.3275(4)
_cell_measurement_reflns_used 8316
_cell_measurement_temperature 173(2)
_cell_measurement_theta_max 25
_cell_measurement_theta_min 1
_cell_volume 9150.8(3)
_computing_cell_refinement
;
DENZO (Otwinowski & Minor, 1997)
;
_computing_data_collection 'COLLECT (Hooft, 1998)'
_computing_data_reduction
;
DENZO and SCALEPACK  (Otwinowski & Minor, 1997)
;
_computing_molecular_graphics 'SHELXTL (Sheldrick, 2001)'
_computing_publication_material
;
SHELXTL (Sheldrick, 2001) and CIFTAB (Sheldrick, 1993)
;
_computing_structure_refinement 'SHELXL97 (Sheldrick, 1997)'
_computing_structure_solution 'SHELXS97 (Sheldrick, 1997)'
_diffrn_ambient_temperature 173(2)
_diffrn_measured_fraction_theta_full 0.984
_diffrn_measured_fraction_theta_max 0.984
_diffrn_measurement_device_type 'Nonius KappaCCD'
_diffrn_measurement_method '\f and \w'
_diffrn_radiation_monochromator graphite
_diffrn_radiation_source 'fine-focus sealed tube'
_diffrn_radiation_type MoK\a
_diffrn_radiation_wavelength 0.71073
_diffrn_reflns_av_R_equivalents 0.0667
_diffrn_reflns_av_sigmaI/netI 0.0480
_diffrn_reflns_limit_h_max 43
_diffrn_reflns_limit_h_min -34
_diffrn_reflns_limit_k_max 13
_diffrn_reflns_limit_k_min -13
_diffrn_reflns_limit_l_max 25
_diffrn_reflns_limit_l_min -26
_diffrn_reflns_number 42989
_diffrn_reflns_theta_full 24.97
_diffrn_reflns_theta_max 24.97
_diffrn_reflns_theta_min 5.69
_diffrn_standards_decay_% 0
_diffrn_standards_number 0
_exptl_absorpt_coefficient_mu 0.574
_exptl_absorpt_correction_type none
_exptl_crystal_colour yellow
_exptl_crystal_density_diffrn 1.436
_exptl_crystal_density_method 'not measured'
_exptl_crystal_description block
_exptl_crystal_F_000 4060
_exptl_crystal_size_max 0.45
_exptl_crystal_size_mid 0.40
_exptl_crystal_size_min 0.40
_refine_diff_density_max 1.450
_refine_diff_density_min -0.906
_refine_ls_extinction_method none
_refine_ls_goodness_of_fit_ref 1.055
_refine_ls_hydrogen_treatment constr
_refine_ls_matrix_type full
_refine_ls_number_parameters 566
_refine_ls_number_reflns 7920
_refine_ls_number_restraints 91
_refine_ls_restrained_S_all 1.092
_refine_ls_R_factor_all 0.0856
_refine_ls_R_factor_gt 0.0620
_refine_ls_shift/su_max 0.001
_refine_ls_shift/su_mean 0.000
_refine_ls_structure_factor_coef Fsqd
_refine_ls_weighting_details 'calc w=1/[\s^2^(Fo^2^)+(0.0635P)^2^+73.832P] where P=(Fo^2^+2Fc^2^)/3'
_refine_ls_weighting_scheme calc
_refine_ls_wR_factor_gt 0.1482
_refine_ls_wR_factor_ref 0.1624
_reflns_number_gt 6115
_reflns_number_total 7920
_reflns_threshold_expression I>2\s(I)
_cod_data_source_file gk2019.cif
_cod_data_source_block I
_cod_original_sg_symbol_H-M 'C 2/c'
_cod_database_code 2210236
_cod_database_fobs_code 2210236

loop_
_symmetry_equiv_pos_as_xyz
'x, y, z'
'-x, y, -z+1/2'
'x+1/2, y+1/2, z'
'-x+1/2, y+1/2, -z+1/2'
'-x, -y, -z'
'x, -y, z-1/2'
'-x+1/2, -y+1/2, -z'
'x+1/2, -y+1/2, z-1/2'

loop_
_atom_site_type_symbol
_atom_site_label
_atom_site_fract_x
_atom_site_fract_y
_atom_site_fract_z
_atom_site_U_iso_or_equiv
_atom_site_adp_type
_atom_site_calc_flag
_atom_site_refinement_flags
_atom_site_occupancy
_atom_site_disorder_assembly
_atom_site_disorder_group
Ru Ru1 0.868972(12) 0.03797(4) 0.564765(18) 0.03287(16) Uani d . 1 . .
N N2 0.83196(15) -0.1139(5) 0.5837(2) 0.0444(9) Uani d U 1 . .
N N3 0.83097(18) -0.1544(6) 0.6155(4) 0.0658(12) Uani d U 1 . .
N N4 0.8268(3) -0.2228(8) 0.6628(4) 0.103(2) Uani d U 1 . .
N N5 0.90359(15) -0.0252(5) 0.6472(2) 0.0444(9) Uani d U 1 . .
N N6 0.90693(18) -0.0087(6) 0.6834(4) 0.0658(12) Uani d U 1 . .
N N7 0.9143(3) 0.0173(10) 0.7421(5) 0.131(3) Uani d U 1 . .
P P8 0.91616(4) 0.14491(12) 0.53215(6) 0.0335(3) Uani d . 1 . .
C C9 0.91267(15) 0.2889(5) 0.4922(3) 0.0369(13) Uani d . 1 . .
C C10 0.92532(16) 0.3037(5) 0.4367(3) 0.0404(14) Uani d . 1 . .
H H10 0.9364 0.2388 0.4184 0.048 Uiso calc R 1 . .
C C11 0.92172(18) 0.4150(6) 0.4079(3) 0.0488(16) Uani d . 1 . .
H H11 0.9300 0.4249 0.3696 0.059 Uiso calc R 1 . .
C C12 0.90634(19) 0.5093(6) 0.4343(3) 0.0534(18) Uani d . 1 . .
H H12 0.9045 0.5847 0.4147 0.064 Uiso calc R 1 . .
C C13 0.89360(18) 0.4953(6) 0.4890(3) 0.0501(16) Uani d . 1 . .
H H13 0.8824 0.5605 0.5068 0.060 Uiso calc R 1 . .
C C14 0.89707(16) 0.3861(5) 0.5181(3) 0.0405(14) Uani d . 1 . .
H H14 0.8887 0.3774 0.5564 0.049 Uiso calc R 1 . .
C C15 0.95843(16) 0.1602(5) 0.5841(2) 0.0387(13) Uani d . 1 . .
C C16 0.97004(17) 0.2707(6) 0.6080(3) 0.0436(14) Uani d . 1 . .
H H16 0.9571 0.3410 0.5945 0.052 Uiso calc R 1 . .
C C17 1.00055(18) 0.2787(6) 0.6515(3) 0.0531(17) Uani d . 1 . .
H H17 1.0083 0.3546 0.6670 0.064 Uiso calc R 1 . .
C C18 1.01938(18) 0.1789(7) 0.6720(3) 0.0532(17) Uani d . 1 . .
H H18 1.0398 0.1851 0.7024 0.064 Uiso calc R 1 . .
C C19 1.00849(18) 0.0678(6) 0.6481(3) 0.0514(16) Uani d . 1 . .
H H19 1.0218 -0.0017 0.6617 0.062 Uiso calc R 1 . .
C C20 0.97841(17) 0.0581(6) 0.6045(3) 0.0439(14) Uani d . 1 . .
H H20 0.9713 -0.0179 0.5882 0.053 Uiso calc R 1 . .
C C21 0.92712(16) 0.0344(5) 0.4761(2) 0.0365(13) Uani d . 1 . .
H H21A 0.9534 0.0137 0.4805 0.044 Uiso calc R 1 . .
H H21B 0.9188 0.0595 0.4341 0.044 Uiso calc R 1 . .
P P22 0.89870(4) -0.08648(13) 0.50193(6) 0.0334(3) Uani d . 1 . .
C C23 0.93031(16) -0.2035(5) 0.5315(2) 0.0375(13) Uani d . 1 . .
C C24 0.92452(18) -0.2648(5) 0.5836(3) 0.0428(14) Uani d . 1 . .
H H24 0.9045 -0.2444 0.6046 0.051 Uiso calc R 1 . .
C C25 0.94823(19) -0.3564(6) 0.6047(3) 0.0515(17) Uani d . 1 . .
H H25 0.9445 -0.3974 0.6406 0.062 Uiso calc R 1 . .
C C26 0.97691(18) -0.3885(6) 0.5746(3) 0.0493(16) Uani d . 1 . .
H H26 0.9929 -0.4510 0.5898 0.059 Uiso calc R 1 . .
C C27 0.98260(17) -0.3301(6) 0.5221(3) 0.0471(15) Uani d . 1 . .
H H27 1.0021 -0.3535 0.5007 0.056 Uiso calc R 1 . .
C C28 0.95960(16) -0.2371(5) 0.5008(3) 0.0418(14) Uani d . 1 . .
H H28 0.9638 -0.1959 0.4651 0.050 Uiso calc R 1 . .
C C29 0.87537(16) -0.1589(5) 0.4343(2) 0.0362(13) Uani d . 1 . .
C C30 0.89093(18) -0.1638(6) 0.3810(3) 0.0460(15) Uani d . 1 . .
H H30 0.9148 -0.1331 0.3798 0.055 Uiso calc R 1 . .
C C31 0.8718(2) -0.2133(6) 0.3292(3) 0.0534(17) Uani d . 1 . .
H H31 0.8825 -0.2153 0.2926 0.064 Uiso calc R 1 . .
C C32 0.8373(2) -0.2597(6) 0.3313(3) 0.0565(18) Uani d . 1 . .
H H32 0.8242 -0.2937 0.2961 0.068 Uiso calc R 1 . .
C C33 0.8219(2) -0.2568(6) 0.3841(3) 0.0543(17) Uani d . 1 . .
H H33 0.7982 -0.2895 0.3853 0.065 Uiso calc R 1 . .
C C34 0.84067(18) -0.2061(5) 0.4363(3) 0.0442(15) Uani d . 1 . .
H H34 0.8298 -0.2039 0.4727 0.053 Uiso calc R 1 . .
P P35 0.83974(4) 0.18708(14) 0.61468(6) 0.0387(4) Uani d . 1 . .
C C36 0.86325(18) 0.3138(6) 0.6535(3) 0.0456(15) Uani d . 1 . .
C C37 0.89788(18) 0.2976(6) 0.6848(3) 0.0491(16) Uani d . 1 . .
H H37 0.9096 0.2221 0.6848 0.059 Uiso calc R 1 . .
C C38 0.9152(2) 0.3936(8) 0.7161(3) 0.064(2) Uani d . 1 . .
H H38 0.9388 0.3832 0.7381 0.076 Uiso calc R 1 . .
C C39 0.8983(3) 0.5040(8) 0.7154(4) 0.074(2) Uani d . 1 . .
H H39 0.9102 0.5688 0.7372 0.089 Uiso calc R 1 . .
C C40 0.8646(3) 0.5201(8) 0.6834(4) 0.078(2) Uani d . 1 . .
H H40 0.8533 0.5964 0.6822 0.093 Uiso calc R 1 . .
C C41 0.8471(2) 0.4256(7) 0.6531(3) 0.064(2) Uani d . 1 . .
H H41 0.8235 0.4370 0.6315 0.077 Uiso calc R 1 . .
C C42 0.80634(16) 0.1529(6) 0.6657(2) 0.0420(14) Uani d . 1 . .
C C43 0.81110(18) 0.0537(6) 0.7023(3) 0.0465(15) Uani d . 1 . .
H H43 0.8315 0.0029 0.7003 0.056 Uiso calc R 1 . .
C C44 0.7861(2) 0.0276(7) 0.7422(3) 0.0625(19) Uani d . 1 . .
H H44 0.7896 -0.0409 0.7673 0.075 Uiso calc R 1 . .
C C45 0.7563(2) 0.1002(9) 0.7454(3) 0.070(2) Uani d . 1 . .
H H45 0.7389 0.0807 0.7717 0.084 Uiso calc R 1 . .
C C46 0.75198(19) 0.2020(8) 0.7100(3) 0.067(2) Uani d . 1 . .
H H46 0.7320 0.2539 0.7132 0.080 Uiso calc R 1 . .
C C47 0.77629(18) 0.2284(7) 0.6704(3) 0.0564(18) Uani d . 1 . .
H H47 0.7729 0.2979 0.6460 0.068 Uiso calc R 1 . .
C C48 0.81337(17) 0.2476(5) 0.5451(2) 0.0405(14) Uani d . 1 . .
H H48A 0.8231 0.3249 0.5326 0.049 Uiso calc R 1 . .
H H48B 0.7869 0.2546 0.5483 0.049 Uiso calc R 1 . .
P P49 0.82406(4) 0.12182(13) 0.49612(6) 0.0343(3) Uani d . 1 . .
C C50 0.78078(16) 0.0405(5) 0.4795(2) 0.0372(13) Uani d . 1 . .
C C51 0.75941(18) 0.0201(6) 0.5262(3) 0.0462(15) Uani d . 1 . .
H H51 0.7665 0.0537 0.5649 0.055 Uiso calc R 1 . .
C C52 0.72825(19) -0.0483(6) 0.5161(3) 0.0521(16) Uani d . 1 . .
H H52 0.7138 -0.0600 0.5479 0.063 Uiso calc R 1 . .
C C53 0.71782(18) -0.0999(6) 0.4610(3) 0.0534(17) Uani d . 1 . .
H H53 0.6966 -0.1486 0.4547 0.064 Uiso calc R 1 . .
C C54 0.73845(18) -0.0802(6) 0.4148(3) 0.0538(17) Uani d . 1 . .
H H54 0.7313 -0.1157 0.3765 0.065 Uiso calc R 1 . .
C C55 0.76943(17) -0.0096(6) 0.4232(3) 0.0448(15) Uani d . 1 . .
H H55 0.7830 0.0048 0.3905 0.054 Uiso calc R 1 . .
C C56 0.83151(15) 0.1878(5) 0.4235(2) 0.0360(13) Uani d . 1 . .
C C57 0.82442(17) 0.3078(5) 0.4101(3) 0.0430(14) Uani d . 1 . .
H H57 0.8140 0.3568 0.4381 0.052 Uiso calc R 1 . .
C C58 0.83232(19) 0.3554(6) 0.3569(3) 0.0544(17) Uani d . 1 . .
H H58 0.8277 0.4375 0.3485 0.065 Uiso calc R 1 . .
C C59 0.84702(19) 0.2851(7) 0.3154(3) 0.0552(18) Uani d . 1 . .
H H59 0.8527 0.3192 0.2788 0.066 Uiso calc R 1 . .
C C60 0.85357(17) 0.1646(7) 0.3269(3) 0.0497(16) Uani d . 1 . .
H H60 0.8633 0.1155 0.2980 0.060 Uiso calc R 1 . .
C C61 0.84570(16) 0.1171(6) 0.3813(2) 0.0391(13) Uani d . 1 . .
H H61 0.8501 0.0348 0.3897 0.047 Uiso calc R 1 . .
C C62 0.9988(17) 0.7316(14) 0.755(4) 0.126(4) Uani d PDU 0.417(7) A -1
H H62A 1.0045 0.7655 0.7960 0.151 Uiso calc PR 0.417(7) A -1
H H62B 0.9761 0.7690 0.7350 0.151 Uiso calc PR 0.417(7) A -1
Cl Cl63 0.9939(3) 0.5799(6) 0.7582(5) 0.126(3) Uani d PDU 0.417(7) A -1
Cl Cl64 1.03435(16) 0.7548(5) 0.7137(2) 0.087(2) Uani d PDU 0.417(7) A -1

loop_
_atom_site_aniso_label
_atom_site_aniso_U_11
_atom_site_aniso_U_22
_atom_site_aniso_U_33
_atom_site_aniso_U_12
_atom_site_aniso_U_13
_atom_site_aniso_U_23
Ru1 0.0435(3) 0.0312(3) 0.0231(2) -0.0034(2) 0.00088(18) -0.00104(18)
N2 0.045(2) 0.052(2) 0.036(2) -0.0156(17) 0.0027(17) -0.0104(17)
N3 0.062(2) 0.046(2) 0.084(3) 0.0059(19) -0.011(2) -0.008(2)
N4 0.137(6) 0.084(5) 0.085(5) -0.011(5) 0.005(4) 0.015(4)
N5 0.045(2) 0.052(2) 0.036(2) -0.0156(17) 0.0027(17) -0.0104(17)
N6 0.062(2) 0.046(2) 0.084(3) 0.0059(19) -0.011(2) -0.008(2)
N7 0.155(7) 0.130(6) 0.101(5) 0.011(6) -0.016(5) -0.013(5)
P8 0.0415(8) 0.0264(7) 0.0313(7) -0.0016(6) -0.0001(6) -0.0002(6)
C9 0.036(3) 0.032(3) 0.040(3) -0.003(2) -0.006(2) 0.001(2)
C10 0.042(3) 0.037(3) 0.041(3) -0.005(3) -0.002(3) 0.005(3)
C11 0.057(4) 0.046(4) 0.040(3) -0.006(3) -0.004(3) 0.012(3)
C12 0.068(4) 0.035(4) 0.050(4) -0.009(3) -0.018(3) 0.012(3)
C13 0.063(4) 0.032(3) 0.049(4) -0.002(3) -0.015(3) -0.005(3)
C14 0.048(3) 0.029(3) 0.041(3) -0.002(3) -0.006(3) -0.002(2)
C15 0.046(3) 0.038(3) 0.032(3) -0.002(3) 0.002(3) 0.002(2)
C16 0.052(4) 0.038(3) 0.040(3) 0.000(3) 0.000(3) -0.001(3)
C17 0.058(4) 0.052(4) 0.045(4) -0.003(3) -0.008(3) -0.009(3)
C18 0.047(4) 0.073(5) 0.037(3) 0.002(3) -0.005(3) -0.002(3)
C19 0.049(4) 0.052(4) 0.050(4) 0.009(3) -0.004(3) 0.008(3)
C20 0.047(4) 0.040(4) 0.043(3) 0.003(3) -0.002(3) 0.000(3)
C21 0.045(3) 0.031(3) 0.033(3) -0.001(3) 0.002(2) 0.001(2)
P22 0.0455(8) 0.0270(7) 0.0272(7) -0.0011(6) 0.0023(6) 0.0000(6)
C23 0.051(3) 0.027(3) 0.033(3) -0.002(3) -0.001(3) -0.002(2)
C24 0.057(4) 0.037(3) 0.034(3) -0.004(3) 0.002(3) 0.000(3)
C25 0.065(4) 0.042(4) 0.045(4) -0.001(3) -0.004(3) 0.016(3)
C26 0.053(4) 0.037(4) 0.053(4) 0.002(3) -0.010(3) 0.011(3)
C27 0.049(4) 0.040(3) 0.051(4) 0.001(3) 0.000(3) -0.001(3)
C28 0.050(4) 0.036(3) 0.039(3) -0.001(3) 0.005(3) 0.001(3)
C29 0.053(4) 0.026(3) 0.029(3) 0.002(3) 0.003(3) 0.002(2)
C30 0.056(4) 0.043(4) 0.038(3) 0.010(3) 0.004(3) -0.001(3)
C31 0.079(5) 0.050(4) 0.031(3) 0.015(4) 0.004(3) -0.008(3)
C32 0.086(5) 0.037(4) 0.042(4) 0.004(3) -0.013(4) -0.007(3)
C33 0.066(4) 0.048(4) 0.045(4) -0.013(3) -0.009(3) 0.003(3)
C34 0.061(4) 0.037(3) 0.033(3) -0.004(3) -0.002(3) 0.006(3)
P35 0.0461(9) 0.0420(9) 0.0269(7) 0.0008(7) 0.0003(6) -0.0070(6)
C36 0.055(4) 0.050(4) 0.033(3) -0.005(3) 0.010(3) -0.012(3)
C37 0.059(4) 0.054(4) 0.034(3) -0.017(3) 0.004(3) 0.000(3)
C38 0.068(5) 0.088(6) 0.034(4) -0.028(4) 0.003(3) -0.008(4)
C39 0.095(6) 0.076(6) 0.056(5) -0.032(5) 0.027(5) -0.038(4)
C40 0.088(6) 0.069(5) 0.077(6) -0.001(5) 0.015(5) -0.042(5)
C41 0.070(5) 0.057(5) 0.065(5) 0.002(4) 0.010(4) -0.032(4)
C42 0.043(3) 0.055(4) 0.027(3) 0.000(3) 0.001(2) -0.012(3)
C43 0.050(4) 0.060(4) 0.029(3) 0.002(3) 0.004(3) -0.004(3)
C44 0.066(5) 0.076(5) 0.046(4) -0.011(4) 0.010(3) 0.005(4)
C45 0.054(5) 0.109(7) 0.051(4) -0.013(5) 0.017(4) -0.014(5)
C46 0.045(4) 0.097(6) 0.060(5) 0.006(4) 0.011(4) -0.023(5)
C47 0.051(4) 0.069(5) 0.047(4) 0.004(4) 0.001(3) -0.007(3)
C48 0.051(4) 0.042(3) 0.028(3) 0.003(3) 0.000(3) -0.008(2)
P49 0.0412(8) 0.0354(8) 0.0255(7) -0.0025(6) 0.0009(6) -0.0022(6)
C50 0.044(3) 0.039(3) 0.028(3) -0.002(3) 0.001(2) 0.002(2)
C51 0.056(4) 0.047(4) 0.036(3) -0.003(3) 0.007(3) -0.001(3)
C52 0.061(4) 0.052(4) 0.045(4) -0.011(3) 0.016(3) 0.004(3)
C53 0.052(4) 0.057(4) 0.051(4) -0.021(3) 0.005(3) 0.001(3)
C54 0.058(4) 0.062(4) 0.040(3) -0.020(3) 0.000(3) -0.013(3)
C55 0.050(4) 0.051(4) 0.033(3) -0.007(3) 0.004(3) -0.006(3)
C56 0.037(3) 0.042(3) 0.027(3) -0.007(3) -0.005(2) 0.001(2)
C57 0.051(4) 0.040(3) 0.034(3) -0.001(3) -0.006(3) 0.000(3)
C58 0.073(5) 0.042(4) 0.043(4) -0.012(3) -0.012(3) 0.008(3)
C59 0.063(4) 0.066(5) 0.035(3) -0.024(4) -0.003(3) 0.014(3)
C60 0.050(4) 0.067(5) 0.032(3) -0.008(3) 0.003(3) -0.004(3)
C61 0.045(3) 0.044(3) 0.028(3) 0.000(3) 0.003(2) 0.000(3)
C62 0.125(5) 0.126(4) 0.125(5) -0.002(3) 0.017(3) 0.001(3)
Cl63 0.125(4) 0.126(3) 0.123(4) -0.007(3) 0.007(3) 0.006(3)
Cl64 0.108(3) 0.071(3) 0.080(3) 0.038(2) 0.004(2) 0.006(2)

loop_
_atom_type_symbol
_atom_type_description
_atom_type_scat_dispersion_real
_atom_type_scat_dispersion_imag
_atom_type_scat_source
C C 0.0033 0.0016 'International Tables Vol C Tables 4.2.6.8 and 6.1.1.4'
H H 0.0000 0.0000 'International Tables Vol C Tables 4.2.6.8 and 6.1.1.4'
N N 0.0061 0.0033 'International Tables Vol C Tables 4.2.6.8 and 6.1.1.4'
P P 0.1023 0.0942 'International Tables Vol C Tables 4.2.6.8 and 6.1.1.4'
Cl Cl 0.1484 0.1585 'International Tables Vol C Tables 4.2.6.8 and 6.1.1.4'
Ru Ru -1.2594 0.8363 'International Tables Vol C Tables 4.2.6.8 and 6.1.1.4'

loop_
_geom_angle_atom_site_label_1
_geom_angle_atom_site_label_2
_geom_angle_atom_site_label_3
_geom_angle
_geom_angle_publ_flag
N2 Ru1 N5 84.41(19) y
N2 Ru1 P8 161.90(15) y
N2 Ru1 P22 90.18(14) y
N2 Ru1 P35 97.07(15) y
N2 Ru1 P49 91.76(16) y
N5 Ru1 P8 92.83(14) y
N5 Ru1 P22 92.48(15) y
N5 Ru1 P35 94.81(15) y
N5 Ru1 P49 165.79(15) y
P8 Ru1 P22 72.03(5) y
P8 Ru1 P35 100.99(6) y
P8 Ru1 P49 94.93(5) y
P22 Ru1 P35 170.18(5) y
P22 Ru1 P49 101.24(5) y
P35 Ru1 P49 72.03(5) y
Ru1 N2 N3 130.7(7) ?
N2 N3 N4 174.9(10) ?
Ru1 N5 N6 137.9(8) ?
N5 N6 N7 176.9(11) ?
Ru1 P8 C9 126.82(19) ?
Ru1 P8 C15 117.71(19) ?
Ru1 P8 C21 95.99(18) ?
C9 P8 C15 103.1(3) ?
C9 P8 C21 105.5(3) ?
C15 P8 C21 104.6(3) ?
P8 C9 C10 121.8(4) ?
P8 C9 C14 119.4(4) ?
C10 C9 C14 118.8(5) ?
C9 C10 H10 120.2 ?
C9 C10 C11 119.6(6) ?
H10 C10 C11 120.2 ?
C10 C11 H11 119.7 ?
C10 C11 C12 120.6(6) ?
H11 C11 C12 119.7 ?
C11 C12 H12 119.9 ?
C11 C12 C13 120.2(6) ?
H12 C12 C13 119.9 ?
C12 C13 H13 120.1 ?
C12 C13 C14 119.9(6) ?
H13 C13 C14 120.1 ?
C9 C14 C13 121.0(6) ?
C9 C14 H14 119.5 ?
C13 C14 H14 119.5 ?
P8 C15 C16 121.4(4) ?
P8 C15 C20 120.0(4) ?
C16 C15 C20 118.4(5) ?
C15 C16 H16 119.8 ?
C15 C16 C17 120.4(6) ?
H16 C16 C17 119.8 ?
C16 C17 H17 119.5 ?
C16 C17 C18 120.9(6) ?
H17 C17 C18 119.5 ?
C17 C18 H18 120.3 ?
C17 C18 C19 119.5(6) ?
H18 C18 C19 120.3 ?
C18 C19 H19 119.8 ?
C18 C19 C20 120.4(6) ?
H19 C19 C20 119.8 ?
C15 C20 C19 120.3(6) ?
C15 C20 H20 119.8 ?
C19 C20 H20 119.8 ?
P8 C21 H21A 112.6 ?
P8 C21 H21B 112.6 ?
P8 C21 P22 95.7(3) ?
H21A C21 H21B 110.1 ?
H21A C21 P22 112.6 ?
H21B C21 P22 112.6 ?
Ru1 P22 C21 94.46(18) ?
Ru1 P22 C23 122.48(19) ?
Ru1 P22 C29 123.4(2) ?
C21 P22 C23 106.1(3) ?
C21 P22 C29 107.0(3) ?
C23 P22 C29 101.1(3) ?
P22 C23 C24 120.0(5) ?
P22 C23 C28 120.9(4) ?
C24 C23 C28 119.0(5) ?
C23 C24 H24 120.3 ?
C23 C24 C25 119.5(6) ?
H24 C24 C25 120.3 ?
C24 C25 H25 119.4 ?
C24 C25 C26 121.2(6) ?
H25 C25 C26 119.4 ?
C25 C26 H26 120.0 ?
C25 C26 C27 120.0(6) ?
H26 C26 C27 120.0 ?
C26 C27 H27 120.2 ?
C26 C27 C28 119.7(6) ?
H27 C27 C28 120.2 ?
C23 C28 C27 120.6(6) ?
C23 C28 H28 119.7 ?
C27 C28 H28 119.7 ?
P22 C29 C30 121.6(5) ?
P22 C29 C34 118.7(4) ?
C30 C29 C34 119.7(5) ?
C29 C30 H30 119.7 ?
C29 C30 C31 120.5(6) ?
H30 C30 C31 119.7 ?
C30 C31 H31 120.2 ?
C30 C31 C32 119.6(6) ?
H31 C31 C32 120.2 ?
C31 C32 H32 119.9 ?
C31 C32 C33 120.2(6) ?
H32 C32 C33 119.9 ?
C32 C33 H33 119.6 ?
C32 C33 C34 120.7(7) ?
H33 C33 C34 119.6 ?
C29 C34 C33 119.2(6) ?
C29 C34 H34 120.4 ?
C33 C34 H34 120.4 ?
Ru1 P35 C36 124.1(2) ?
Ru1 P35 C42 122.4(2) ?
Ru1 P35 C48 94.94(18) ?
C36 P35 C42 100.6(3) ?
C36 P35 C48 106.4(3) ?
C42 P35 C48 106.1(3) ?
P35 C36 C37 119.3(5) ?
P35 C36 C41 121.4(5) ?
C37 C36 C41 119.3(6) ?
C36 C37 H37 120.5 ?
C36 C37 C38 119.1(7) ?
H37 C37 C38 120.5 ?
C37 C38 H38 119.8 ?
C37 C38 C39 120.4(7) ?
H38 C38 C39 119.8 ?
C38 C39 H39 119.9 ?
C38 C39 C40 120.2(7) ?
H39 C39 C40 119.9 ?
C39 C40 H40 120.1 ?
C39 C40 C41 119.8(8) ?
H40 C40 C41 120.1 ?
C36 C41 C40 121.2(8) ?
C36 C41 H41 119.4 ?
C40 C41 H41 119.4 ?
P35 C42 C43 119.7(5) ?
P35 C42 C47 121.4(5) ?
C43 C42 C47 118.9(6) ?
C42 C43 H43 119.9 ?
C42 C43 C44 120.3(6) ?
H43 C43 C44 119.9 ?
C43 C44 H44 119.8 ?
C43 C44 C45 120.4(7) ?
H44 C44 C45 119.8 ?
C44 C45 H45 120.2 ?
C44 C45 C46 119.5(7) ?
H45 C45 C46 120.2 ?
C45 C46 H46 119.7 ?
C45 C46 C47 120.6(7) ?
H46 C46 C47 119.7 ?
C42 C47 C46 120.2(7) ?
C42 C47 H47 119.9 ?
C46 C47 H47 119.9 ?
P35 C48 H48A 112.7 ?
P35 C48 H48B 112.7 ?
P35 C48 P49 95.1(3) ?
H48A C48 H48B 110.2 ?
H48A C48 P49 112.7 ?
H48B C48 P49 112.7 ?
Ru1 P49 C48 96.06(18) ?
Ru1 P49 C50 117.71(19) ?
Ru1 P49 C56 125.16(19) ?
C48 P49 C50 104.6(3) ?
C48 P49 C56 106.4(3) ?
C50 P49 C56 104.2(2) ?
P49 C50 C51 119.1(4) ?
P49 C50 C55 122.5(4) ?
C51 C50 C55 118.2(5) ?
C50 C51 H51 119.8 ?
C50 C51 C52 120.4(6) ?
H51 C51 C52 119.8 ?
C51 C52 H52 119.5 ?
C51 C52 C53 121.0(6) ?
H52 C52 C53 119.5 ?
C52 C53 H53 120.4 ?
C52 C53 C54 119.1(6) ?
H53 C53 C54 120.4 ?
C53 C54 H54 119.4 ?
C53 C54 C55 121.1(6) ?
H54 C54 C55 119.4 ?
C50 C55 C54 120.1(6) ?
C50 C55 H55 120.0 ?
C54 C55 H55 120.0 ?
P49 C56 C57 122.2(4) ?
P49 C56 C61 118.9(4) ?
C57 C56 C61 118.8(5) ?
C56 C57 H57 119.7 ?
C56 C57 C58 120.5(6) ?
H57 C57 C58 119.7 ?
C57 C58 H58 119.8 ?
C57 C58 C59 120.4(6) ?
H58 C58 C59 119.8 ?
C58 C59 H59 119.8 ?
C58 C59 C60 120.4(6) ?
H59 C59 C60 119.8 ?
C59 C60 H60 120.6 ?
C59 C60 C61 118.8(6) ?
H60 C60 C61 120.6 ?
C56 C61 C60 121.0(6) ?
C56 C61 H61 119.5 ?
C60 C61 H61 119.5 ?
H62A C62 H62B 108.8 ?
H62A C62 Cl63 110.7 ?
H62A C62 Cl64 110.7 ?
H62B C62 Cl63 110.7 ?
H62B C62 Cl64 110.7 ?
Cl63 C62 Cl64 105.3(12) ?

loop_
_geom_bond_atom_site_label_1
_geom_bond_atom_site_label_2
_geom_bond_distance
_geom_bond_publ_flag
Ru1 N2 2.254(5) y
Ru1 N5 2.220(6) y
Ru1 P8 2.3050(15) y
Ru1 P22 2.3455(15) y
Ru1 P35 2.3446(16) y
Ru1 P49 2.3099(15) y
N2 N3 0.847(7) ?
N3 N4 1.330(10) ?
N5 N6 0.823(7) ?
N6 N7 1.336(11) ?
P8 C9 1.840(6) ?
P8 C15 1.830(6) ?
P8 C21 1.842(6) ?
C9 C10 1.387(8) ?
C9 C14 1.392(8) ?
C10 H10 0.9500 ?
C10 C11 1.402(8) ?
C11 H11 0.9500 ?
C11 C12 1.368(10) ?
C12 H12 0.9500 ?
C12 C13 1.372(10) ?
C13 H13 0.9500 ?
C13 C14 1.384(8) ?
C14 H14 0.9500 ?
C15 C16 1.394(8) ?
C15 C20 1.404(8) ?
C16 H16 0.9500 ?
C16 C17 1.393(8) ?
C17 H17 0.9500 ?
C17 C18 1.364(9) ?
C18 H18 0.9500 ?
C18 C19 1.394(10) ?
C19 H19 0.9500 ?
C19 C20 1.385(8) ?
C20 H20 0.9500 ?
C21 H21A 0.9900 ?
C21 H21B 0.9900 ?
C21 P22 1.848(6) ?
P22 C23 1.821(6) ?
P22 C29 1.831(6) ?
C23 C24 1.391(8) ?
C23 C28 1.401(8) ?
C24 H24 0.9500 ?
C24 C25 1.391(9) ?
C25 H25 0.9500 ?
C25 C26 1.371(9) ?
C26 H26 0.9500 ?
C26 C27 1.380(9) ?
C27 H27 0.9500 ?
C27 C28 1.390(8) ?
C28 H28 0.9500 ?
C29 C30 1.386(8) ?
C29 C34 1.391(8) ?
C30 H30 0.9500 ?
C30 C31 1.391(9) ?
C31 H31 0.9500 ?
C31 C32 1.382(10) ?
C32 H32 0.9500 ?
C32 C33 1.372(10) ?
C33 H33 0.9500 ?
C33 C34 1.398(8) ?
C34 H34 0.9500 ?
P35 C36 1.825(6) ?
P35 C42 1.821(6) ?
P35 C48 1.855(6) ?
C36 C37 1.388(9) ?
C36 C41 1.386(10) ?
C37 H37 0.9500 ?
C37 C38 1.394(9) ?
C38 H38 0.9500 ?
C38 C39 1.384(12) ?
C39 H39 0.9500 ?
C39 C40 1.366(12) ?
C40 H40 0.9500 ?
C40 C41 1.373(10) ?
C41 H41 0.9500 ?
C42 C43 1.377(9) ?
C42 C47 1.409(9) ?
C43 H43 0.9500 ?
C43 C44 1.390(9) ?
C44 H44 0.9500 ?
C44 C45 1.377(11) ?
C45 H45 0.9500 ?
C45 C46 1.385(12) ?
C46 H46 0.9500 ?
C46 C47 1.368(10) ?
C47 H47 0.9500 ?
C48 H48A 0.9900 ?
C48 H48B 0.9900 ?
C48 P49 1.856(6) ?
P49 C50 1.835(6) ?
P49 C56 1.834(5) ?
C50 C51 1.402(8) ?
C50 C55 1.392(8) ?
C51 H51 0.9500 ?
C51 C52 1.376(9) ?
C52 H52 0.9500 ?
C52 C53 1.371(9) ?
C53 H53 0.9500 ?
C53 C54 1.374(9) ?
C54 H54 0.9500 ?
C54 C55 1.383(9) ?
C55 H55 0.9500 ?
C56 C57 1.395(8) ?
C56 C61 1.383(8) ?
C57 H57 0.9500 ?
C57 C58 1.366(9) ?
C58 H58 0.9500 ?
C58 C59 1.378(10) ?
C59 H59 0.9500 ?
C59 C60 1.390(10) ?
C60 H60 0.9500 ?
C60 C61 1.391(8) ?
C61 H61 0.9500 ?
C62 H62A 0.9900 ?
C62 H62B 0.9900 ?
C62 Cl63 1.711(13) ?
C62 Cl64 1.715(16) ?

loop_
_geom_torsion_atom_site_label_1
_geom_torsion_atom_site_label_2
_geom_torsion_atom_site_label_3
_geom_torsion_atom_site_label_4
_geom_torsion
N5 Ru1 N2 N3 17.1(10)
P8 Ru1 N2 N3 99.1(10)
P22 Ru1 N2 N3 109.6(10)
P35 Ru1 N2 N3 -77.1(10)
P49 Ru1 N2 N3 -149.2(10)
N2 Ru1 N5 N6 -96.6(11)
P8 Ru1 N5 N6 101.3(11)
P22 Ru1 N5 N6 173.4(11)
P35 Ru1 N5 N6 0.0(11)
P49 Ru1 N5 N6 -21.7(15)
N2 Ru1 P8 C9 135.0(5)
N2 Ru1 P8 C15 -89.4(5)
N2 Ru1 P8 C21 20.5(5)
N5 Ru1 P8 C9 -144.4(3)
N5 Ru1 P8 C15 -8.8(3)
N5 Ru1 P8 C21 101.1(2)
P22 Ru1 P8 C9 123.9(2)
P22 Ru1 P8 C15 -100.5(2)
P22 Ru1 P8 C21 9.44(18)
P35 Ru1 P8 C9 -48.9(2)
P35 Ru1 P8 C15 86.7(2)
P35 Ru1 P8 C21 -163.42(18)
P49 Ru1 P8 C9 23.7(2)
P49 Ru1 P8 C15 159.3(2)
P49 Ru1 P8 C21 -90.79(19)
Ru1 P8 C9 C10 -124.0(4)
Ru1 P8 C9 C14 56.3(5)
C15 P8 C9 C10 95.5(5)
C15 P8 C9 C14 -84.2(5)
C21 P8 C9 C10 -13.9(5)
C21 P8 C9 C14 166.3(4)
P8 C9 C10 C11 179.4(4)
C14 C9 C10 C11 -0.8(8)
C9 C10 C11 C12 0.9(9)
C10 C11 C12 C13 -1.3(10)
C11 C12 C13 C14 1.5(9)
C12 C13 C14 C9 -1.4(9)
P8 C9 C14 C13 -179.2(4)
C10 C9 C14 C13 1.1(8)
Ru1 P8 C15 C16 -113.9(5)
Ru1 P8 C15 C20 61.1(5)
C9 P8 C15 C16 31.0(6)
C9 P8 C15 C20 -154.1(5)
C21 P8 C15 C16 141.1(5)
C21 P8 C15 C20 -43.9(5)
P8 C15 C16 C17 174.4(5)
C20 C15 C16 C17 -0.7(9)
C15 C16 C17 C18 -0.7(10)
C16 C17 C18 C19 1.6(10)
C17 C18 C19 C20 -1.1(10)
C18 C19 C20 C15 -0.3(10)
P8 C15 C20 C19 -173.9(5)
C16 C15 C20 C19 1.2(9)
Ru1 P8 C21 P22 -11.5(2)
C9 P8 C21 P22 -142.4(2)
C15 P8 C21 P22 109.2(3)
P8 C21 P22 Ru1 11.2(2)
P8 C21 P22 C23 -114.4(3)
P8 C21 P22 C29 138.2(3)
N2 Ru1 P22 C21 174.0(2)
N2 Ru1 P22 C23 -73.6(3)
N2 Ru1 P22 C29 60.2(3)
N5 Ru1 P22 C21 -101.6(2)
N5 Ru1 P22 C23 10.8(3)
N5 Ru1 P22 C29 144.7(3)
P8 Ru1 P22 C21 -9.39(18)
P8 Ru1 P22 C23 102.9(2)
P8 Ru1 P22 C29 -123.2(2)
P49 Ru1 P22 C21 82.19(19)
P49 Ru1 P22 C23 -165.5(2)
P49 Ru1 P22 C29 -31.6(2)
Ru1 P22 C23 C24 33.7(5)
Ru1 P22 C23 C28 -149.4(4)
C21 P22 C23 C24 140.0(5)
C21 P22 C23 C28 -43.2(5)
C29 P22 C23 C24 -108.4(5)
C29 P22 C23 C28 68.4(5)
P22 C23 C24 C25 178.1(5)
C28 C23 C24 C25 1.2(8)
C23 C24 C25 C26 -1.0(9)
C24 C25 C26 C27 -0.3(10)
C25 C26 C27 C28 1.4(10)
C26 C27 C28 C23 -1.2(9)
P22 C23 C28 C27 -177.0(5)
C24 C23 C28 C27 -0.1(9)
Ru1 P22 C29 C30 137.5(4)
Ru1 P22 C29 C34 -40.2(5)
C21 P22 C29 C30 30.1(5)
C21 P22 C29 C34 -147.6(5)
C23 P22 C29 C30 -80.8(5)
C23 P22 C29 C34 101.5(5)
P22 C29 C30 C31 -176.4(5)
C34 C29 C30 C31 1.3(9)
C29 C30 C31 C32 -1.0(9)
C30 C31 C32 C33 0.1(10)
C31 C32 C33 C34 0.6(10)
P22 C29 C34 C33 177.1(5)
C30 C29 C34 C33 -0.6(9)
C32 C33 C34 C29 -0.3(10)
N2 Ru1 P35 C36 147.3(3)
N2 Ru1 P35 C42 13.5(3)
N2 Ru1 P35 C48 -99.1(3)
N5 Ru1 P35 C36 62.4(3)
N5 Ru1 P35 C42 -71.5(3)
N5 Ru1 P35 C48 176.0(2)
P8 Ru1 P35 C36 -31.4(3)
P8 Ru1 P35 C42 -165.3(2)
P8 Ru1 P35 C48 82.1(2)
P49 Ru1 P35 C36 -123.1(3)
P49 Ru1 P35 C42 103.0(2)
P49 Ru1 P35 C48 -9.5(2)
Ru1 P35 C36 C37 -36.9(6)
Ru1 P35 C36 C41 144.0(5)
C42 P35 C36 C37 104.9(5)
C42 P35 C36 C41 -74.3(6)
C48 P35 C36 C37 -144.7(5)
C48 P35 C36 C41 36.1(6)
P35 C36 C37 C38 -177.8(5)
C41 C36 C37 C38 1.4(9)
C36 C37 C38 C39 -0.9(10)
C37 C38 C39 C40 -0.6(11)
C38 C39 C40 C41 1.6(13)
C39 C40 C41 C36 -1.0(13)
P35 C36 C41 C40 178.7(6)
C37 C36 C41 C40 -0.5(11)
Ru1 P35 C42 C43 36.5(5)
Ru1 P35 C42 C47 -145.9(4)
C36 P35 C42 C43 -106.1(5)
C36 P35 C42 C47 71.4(5)
C48 P35 C42 C43 143.3(5)
C48 P35 C42 C47 -39.2(6)
P35 C42 C43 C44 179.0(5)
C47 C42 C43 C44 1.4(9)
C42 C43 C44 C45 0.2(10)
C43 C44 C45 C46 -2.1(11)
C44 C45 C46 C47 2.3(11)
C45 C46 C47 C42 -0.8(11)
P35 C42 C47 C46 -178.7(5)
C43 C42 C47 C46 -1.1(9)
Ru1 P35 C48 P49 11.4(2)
C36 P35 C48 P49 139.1(3)
C42 P35 C48 P49 -114.4(3)
P35 C48 P49 Ru1 -11.5(2)
P35 C48 P49 C50 109.2(3)
P35 C48 P49 C56 -140.9(3)
N2 Ru1 P49 C48 106.4(2)
N2 Ru1 P49 C50 -3.6(2)
N2 Ru1 P49 C56 -138.7(3)
N5 Ru1 P49 C48 32.4(6)
N5 Ru1 P49 C50 -77.6(6)
N5 Ru1 P49 C56 147.3(6)
P8 Ru1 P49 C48 -90.4(2)
P8 Ru1 P49 C50 159.6(2)
P8 Ru1 P49 C56 24.5(2)
P22 Ru1 P49 C48 -163.1(2)
P22 Ru1 P49 C50 86.9(2)
P22 Ru1 P49 C56 -48.1(2)
P35 Ru1 P49 C48 9.5(2)
P35 Ru1 P49 C50 -100.5(2)
P35 Ru1 P49 C56 124.5(2)
Ru1 P49 C50 C51 62.1(5)
Ru1 P49 C50 C55 -113.2(5)
C48 P49 C50 C51 -43.0(5)
C48 P49 C50 C55 141.7(5)
C56 P49 C50 C51 -154.5(5)
C56 P49 C50 C55 30.2(6)
P49 C50 C51 C52 -175.1(5)
C55 C50 C51 C52 0.4(9)
C50 C51 C52 C53 1.3(10)
C51 C52 C53 C54 -1.6(11)
C52 C53 C54 C55 0.0(11)
C53 C54 C55 C50 1.7(11)
P49 C50 C55 C54 173.4(5)
C51 C50 C55 C54 -1.9(9)
Ru1 P49 C56 C57 -118.2(4)
Ru1 P49 C56 C61 59.7(5)
C48 P49 C56 C57 -8.2(5)
C48 P49 C56 C61 169.7(4)
C50 P49 C56 C57 102.0(5)
C50 P49 C56 C61 -80.1(5)
P49 C56 C57 C58 176.1(5)
C61 C56 C57 C58 -1.8(9)
C56 C57 C58 C59 0.8(10)
C57 C58 C59 C60 0.8(10)
C58 C59 C60 C61 -1.2(10)
P49 C56 C61 C60 -176.7(4)
C57 C56 C61 C60 1.3(8)
C59 C60 C61 C56 0.2(9)
